data_4036328
loop_
_publ_author_name
'Gervais, Anais'
'Lazarski, Kiel E.'
'Porco, Jr, John A'

_publ_section_title
;
 Divergent Total Syntheses of Rhodomyrtosones A and B.
;
_journal_issue 19
_journal_name_full 'The Journal of organic chemistry'
_journal_page_first 9584
_journal_page_last 9591
_journal_paper_doi 10.1021/acs.joc.5b01570
_journal_volume 80
_journal_year 2015
_chemical_formula_moiety 'C26 H36 O7'
_chemical_formula_sum 'C26 H36 O7'
_chemical_formula_weight 460.55
_space_group_crystal_system monoclinic
_space_group_IT_number 14
_space_group_name_Hall '-P 2ybc'
_space_group_name_H-M_alt 'P 1 21/c 1'
_atom_sites_solution_hydrogens geom
_audit_creation_date 2015-02-02
_audit_creation_method
;
Olex2 1.2
(compiled 2014.12.23 svn.r3118 for OlexSys, GUI svn.r4973)
;
_audit_update_record
;
2015-02-02 # Formatted by publCIF
;
_cell_angle_alpha 90
_cell_angle_beta 94.903(2)
_cell_angle_gamma 90
_cell_formula_units_Z 4
_cell_length_a 10.9488(3)
_cell_length_b 11.2504(3)
_cell_length_c 20.0504(5)
_cell_measurement_reflns_used 8058
_cell_measurement_temperature 100(2)
_cell_measurement_theta_max 66.347
_cell_measurement_theta_min 4.053
_cell_volume 2460.74(11)
_computing_cell_refinement 'SAINT v7.68A (Bruker, 2009)'
_computing_data_collection 'APEX2 (Bruker, 2009)'
_computing_data_reduction 'SAINT v7.68A (Bruker, 2009)'
_computing_molecular_graphics 'Olex2 (Dolomanov et al., 2009)'
_computing_publication_material 'Olex2 (Dolomanov et al., 2009)'
_computing_structure_refinement 'ShelXL (Sheldrick, 2015)'
_diffrn_ambient_temperature 99.98
_diffrn_measured_fraction_theta_full 0.993
_diffrn_measured_fraction_theta_max 0.993
_diffrn_measurement_device_type 'Bruker Proteum-R'
_diffrn_measurement_method '\f & \w scans'
_diffrn_radiation_monochromator Montel
_diffrn_radiation_type CuK\a
_diffrn_radiation_wavelength 1.54178
_diffrn_reflns_av_R_equivalents 0.0517
_diffrn_reflns_av_unetI/netI 0.0279
_diffrn_reflns_Laue_measured_fraction_full 0.993
_diffrn_reflns_Laue_measured_fraction_max 0.993
_diffrn_reflns_limit_h_max 12
_diffrn_reflns_limit_h_min -13
_diffrn_reflns_limit_k_max 13
_diffrn_reflns_limit_k_min 0
_diffrn_reflns_limit_l_max 23
_diffrn_reflns_limit_l_min 0
_diffrn_reflns_number 9339
_diffrn_reflns_point_group_measured_fraction_full 0.993
_diffrn_reflns_point_group_measured_fraction_max 0.993
_diffrn_reflns_theta_full 66.985
_diffrn_reflns_theta_max 66.985
_diffrn_reflns_theta_min 4.052
_diffrn_source 'rotating anode'
_exptl_absorpt_coefficient_mu 0.730
_exptl_absorpt_correction_T_max 0.86422
_exptl_absorpt_correction_T_min 0.77250
_exptl_absorpt_correction_type multi-scan
_exptl_absorpt_process_details
;
 TWINABS-2008/4 (Bruker,2010) was used for absorption correction.
 
For component 1:
 wR2(int) was 0.1299 before and 0.0609 after correction.
 The Ratio of minimum to maximum transmission is 0.89.
 The \l/2 correction factor is Not present

Final HKLF 4 output contains 81434 reflections, Rint = 0.0517
 (35678 with I > 3sig(I), Rint = 0.0476)
;
_exptl_crystal_colour colorless
_exptl_crystal_density_diffrn 1.243
_exptl_crystal_description block
_exptl_crystal_F_000 992
_exptl_crystal_size_max 0.113
_exptl_crystal_size_mid 0.051
_exptl_crystal_size_min 0.026
_refine_diff_density_max 0.446
_refine_diff_density_min -0.318
_refine_diff_density_rms 0.072
_refine_ls_extinction_method none
_refine_ls_goodness_of_fit_ref 1.056
_refine_ls_hydrogen_treatment constr
_refine_ls_matrix_type full
_refine_ls_number_parameters 392
_refine_ls_number_reflns 9339
_refine_ls_number_restraints 144
_refine_ls_restrained_S_all 1.067
_refine_ls_R_factor_all 0.0904
_refine_ls_R_factor_gt 0.0669
_refine_ls_shift/su_max 0.003
_refine_ls_shift/su_mean 0.000
_refine_ls_structure_factor_coef Fsqd
_refine_ls_weighting_details 'w=1/[\s^2^(Fo^2^)+(0.1032P)^2^+0.7826P] where P=(Fo^2^+2Fc^2^)/3'
_refine_ls_weighting_scheme calc
_refine_ls_wR_factor_gt 0.2020
_refine_ls_wR_factor_ref 0.2215
_reflns_Friedel_coverage 0.000
_reflns_number_gt 6243
_reflns_number_total 9339
_reflns_threshold_expression 'I > 2\s(I)'
_cod_data_source_file jo5b01570_si_002.cif
_cod_data_source_block twin4
_cod_database_code 4036328
_shelxl_version_number 2013-4
_shelx_space_group_comment
;
The symmetry employed for this shelxl refinement is uniquely defined
by the following loop, which should always be used as a source of
symmetry information in preference to the above space-group names.
They are only intended as comments.
;
_olex2_refinement_description
;
1. Twinned data refinement
 Scales: 0.9334(6) 0.0666(6)
2. Fixed Uiso
 At 1.2 times of:
  All C(H) groups, All C(H,H) groups
 At 1.5 times of:
  All C(H,H,H) groups, All O(H) groups
3. Restrained distances
 C12A-C11A = C16-C11A = C4-C11A
 1.54 with sigma of 0.02
 C12B-C11B = C16-C11B = C4-C11B
 1.54 with sigma of 0.02
 C4-C12A
 2.52 with sigma of 0.04
 C4-C16
 2.52 with sigma of 0.04
 C16-C12A
 2.52 with sigma of 0.04
 C4-C12B
 2.52 with sigma of 0.04
 C16-C12B
 2.52 with sigma of 0.04
 C16-C4
 2.52 with sigma of 0.04
4. Rigid bond restraints
 C11A, C12A, C13A, C14A, C14B, C11B, C12B, C13B, C15B
 with sigma for 1-2 distances of 0.01 and sigma for 1-3 distances of 0.01
5. Uiso/Uaniso restraints and constraints
C11A \\sim C12A \\sim C13A \\sim C15A \\sim C14A: within 1.7A with sigma of
0.04 and sigma for terminal atoms of 0.08
C11B \\sim C12B \\sim C13B \\sim C15B \\sim C14B: within 1.7A with sigma of
0.04 and sigma for terminal atoms of 0.08
Uanis(C11A) \\sim Ueq, Uanis(C11B) \\sim Ueq, Uanis(C12B) \\sim Ueq,
Uanis(C12A) \\sim Ueq, Uanis(C13A) \\sim Ueq, Uanis(C13B) \\sim Ueq,
Uanis(C14A) \\sim Ueq, Uanis(C15B) \\sim Ueq, Uanis(C15A) \\sim Ueq,
Uanis(C14B) \\sim Ueq: with sigma of 0.1 and sigma for terminal atoms of 0.2
Uanis(C11B) = Uanis(C11A)
6. Others
 Sof(C24B)=Sof(H24B)=Sof(C25B)=Sof(H25D)=Sof(H25E)=Sof(H25F)=Sof(C23B)=
 Sof(H23C)=Sof(H23D)=Sof(C26B)=Sof(H26D)=Sof(H26E)=Sof(H26F)=1-FVAR(1)
 Sof(C23A)=Sof(H23A)=Sof(H23B)=Sof(C24A)=Sof(H24A)=Sof(C25A)=Sof(H25A)=
 Sof(H25B)=Sof(H25C)=Sof(C26A)=Sof(H26A)=Sof(H26B)=Sof(H26C)=FVAR(1)
 Sof(C12B)=Sof(H12C)=Sof(H12D)=Sof(C13B)=Sof(H13B)=Sof(C11B)=Sof(H11B)=
 Sof(C14B)=Sof(H14D)=Sof(H14E)=Sof(H14F)=Sof(C15B)=Sof(H15D)=Sof(H15E)=
 Sof(H15F)=1-FVAR(2)
 Sof(C11A)=Sof(H11A)=Sof(C12A)=Sof(H12A)=Sof(H12B)=Sof(C13A)=Sof(H13A)=
 Sof(C15A)=Sof(H15A)=Sof(H15B)=Sof(H15C)=Sof(C14A)=Sof(H14A)=Sof(H14B)=
 Sof(H14C)=FVAR(2)
7.a Ternary CH refined with riding coordinates:
 C11A(H11A), C24A(H24A), C13A(H13A), C13B(H13B), C11B(H11B), C24B(H24B)
7.b Secondary CH2 refined with riding coordinates:
 C23A(H23A,H23B), C12A(H12A,H12B), C12B(H12C,H12D), C23B(H23C,H23D)
7.c Aromatic/amide H refined with riding coordinates:
 C20(H20)
7.d Idealised Me refined as rotating group:
 C25A(H25A,H25B,H25C), C10(H10A,H10B,H10C), C9(H9A,H9B,H9C), C26A(H26A,H26B,
 H26C), C15A(H15A,H15B,H15C), C14A(H14A,H14B,H14C), C8(H8A,H8B,H8C), C7(H7A,H7B,
 H7C), C14B(H14D,H14E,H14F), C15B(H15D,H15E,H15F), C25B(H25D,H25E,H25F),
 C26B(H26D,H26E,H26F)
7.e Idealised tetrahedral OH refined as rotating group:
 O3(H3), O4(H4), O5(H5), O6(H6)
;
_olex2_submission_special_instructions 'No special instructions were received'

loop_
_space_group_symop_operation_xyz
'x, y, z'
'-x, y+1/2, -z+1/2'
'-x, -y, -z'
'x, -y-1/2, z-1/2'

loop_
_atom_site_label
_atom_site_type_symbol
_atom_site_fract_x
_atom_site_fract_y
_atom_site_fract_z
_atom_site_U_iso_or_equiv
_atom_site_adp_type
_atom_site_occupancy
_atom_site_site_symmetry_order
_atom_site_calc_flag
_atom_site_refinement_flags_posn
_atom_site_refinement_flags_adp
_atom_site_refinement_flags_occupancy
_atom_site_disorder_assembly
_atom_site_disorder_group
O1 O -0.2246(3) 0.7186(4) 0.56398(14) 0.1129(13) Uani 1 1 d . . . . .
O2 O 0.4811(2) 1.0490(2) 0.43104(12) 0.0652(6) Uani 1 1 d . . . . .
O3 O 0.2987(2) 1.15965(18) 0.25111(10) 0.0551(5) Uani 1 1 d . . . . .
H3 H 0.2501 1.1741 0.2174 0.083 Uiso 1 1 calc GR . . . .
O4 O 0.0175(2) 0.8473(2) 0.25934(10) 0.0628(6) Uani 1 1 d . . . . .
H4 H -0.0323 0.8313 0.2877 0.094 Uiso 1 1 calc GR . . . .
O5 O 0.33166(19) 0.89022(19) 0.43667(10) 0.0555(5) Uani 1 1 d . . . . .
H5 H 0.3965 0.9292 0.4454 0.083 Uiso 1 1 calc GR . . . .
O6 O 0.1739(2) 0.8199(2) 0.52130(11) 0.0597(6) Uani 1 1 d . . . . .
H6 H 0.2091 0.8569 0.4920 0.090 Uiso 1 1 calc GR . . . .
O7 O -0.1157(2) 0.72904(19) 0.34318(10) 0.0585(6) Uani 1 1 d . . . . .
C1 C -0.1518(3) 0.7421(3) 0.52389(17) 0.0635(9) Uani 1 1 d . . . . .
C2 C -0.0226(3) 0.7733(3) 0.54968(15) 0.0562(8) Uani 1 1 d . . . . .
C3 C 0.0641(3) 0.7836(2) 0.49553(15) 0.0497(7) Uani 1 1 d . . . . .
C4 C 0.0383(3) 0.7546(2) 0.42989(14) 0.0470(7) Uani 1 1 d D . . . .
C11A C 0.1501(6) 0.7454(6) 0.3877(3) 0.0406(13) Uani 0.706(8) 1 d D U P A 1
H11A H 0.2228 0.7333 0.4208 0.049 Uiso 0.706(8) 1 calc R . P A 1
C16 C 0.1769(3) 0.8588(2) 0.34954(14) 0.0454(7) Uani 1 1 d D . . . .
C17 C 0.2769(3) 0.9255(2) 0.37611(14) 0.0457(6) Uani 1 1 d . . . . .
C18 C 0.3245(3) 1.0267(2) 0.34433(14) 0.0461(6) Uani 1 1 d . . . . .
C22 C 0.4341(3) 1.0843(3) 0.37557(16) 0.0595(8) Uani 1 1 d . . . . .
C23A C 0.4751(7) 1.2012(6) 0.3443(3) 0.0478(16) Uani 0.584(10) 1 d . . P B 1
H23A H 0.4931 1.1859 0.2975 0.057 Uiso 0.584(10) 1 calc R . P B 1
H23B H 0.4070 1.2592 0.3433 0.057 Uiso 0.584(10) 1 calc R . P B 1
C24A C 0.5867(6) 1.2546(6) 0.3819(3) 0.059(2) Uani 0.584(10) 1 d . . P B 1
H24A H 0.6480 1.1905 0.3940 0.071 Uiso 0.584(10) 1 calc R . P B 1
C25A C 0.5542(15) 1.3153(12) 0.4436(9) 0.069(3) Uani 0.584(10) 1 d . . P B 1
H25A H 0.4908 1.3750 0.4320 0.104 Uiso 0.584(10) 1 calc GR . P B 1
H25B H 0.6272 1.3542 0.4654 0.104 Uiso 0.584(10) 1 calc GR . P B 1
H25C H 0.5233 1.2567 0.4742 0.104 Uiso 0.584(10) 1 calc GR . P B 1
C6 C -0.1928(3) 0.7395(3) 0.44963(16) 0.0543(8) Uani 1 1 d . . . . .
C10 C -0.2690(4) 0.8509(4) 0.4335(2) 0.0885(13) Uani 1 1 d . . . . .
H10A H -0.3384 0.8527 0.4613 0.133 Uiso 1 1 calc GR . . . .
H10B H -0.2998 0.8500 0.3862 0.133 Uiso 1 1 calc GR . . . .
H10C H -0.2180 0.9215 0.4427 0.133 Uiso 1 1 calc GR . . . .
C9 C -0.2699(4) 0.6280(4) 0.4353(2) 0.0791(11) Uani 1 1 d . . . . .
H9A H -0.2179 0.5575 0.4422 0.119 Uiso 1 1 calc GR . . . .
H9B H -0.3060 0.6299 0.3889 0.119 Uiso 1 1 calc GR . . . .
H9C H -0.3354 0.6251 0.4656 0.119 Uiso 1 1 calc GR . . . .
C5 C -0.0872(3) 0.7393(2) 0.40447(15) 0.0510(7) Uani 1 1 d . . . . .
C26A C 0.6431(9) 1.3467(7) 0.3376(4) 0.078(2) Uani 0.584(10) 1 d . . P B 1
H26A H 0.6659 1.3084 0.2966 0.117 Uiso 0.584(10) 1 calc GR . P B 1
H26B H 0.7163 1.3810 0.3618 0.117 Uiso 0.584(10) 1 calc GR . P B 1
H26C H 0.5833 1.4098 0.3261 0.117 Uiso 0.584(10) 1 calc GR . P B 1
C19 C 0.2596(3) 1.0619(2) 0.28316(14) 0.0472(7) Uani 1 1 d . . . . .
C20 C 0.1581(3) 1.0011(3) 0.25718(13) 0.0483(7) Uani 1 1 d . . . . .
H20 H 0.1153 1.0272 0.2166 0.058 Uiso 1 1 calc R . . . .
C21 C 0.1167(3) 0.9008(3) 0.28988(14) 0.0484(7) Uani 1 1 d . . . . .
C12A C 0.1449(4) 0.6331(3) 0.3415(2) 0.0492(12) Uani 0.706(8) 1 d D U P A 1
H12A H 0.1303 0.5621 0.3689 0.059 Uiso 0.706(8) 1 calc R . P A 1
H12B H 0.0744 0.6411 0.3074 0.059 Uiso 0.706(8) 1 calc R . P A 1
C13A C 0.2607(8) 0.6134(8) 0.3061(4) 0.0512(18) Uani 0.706(8) 1 d . U P A 1
H13A H 0.2664 0.6818 0.2747 0.061 Uiso 0.706(8) 1 calc R . P A 1
C15A C 0.2505(5) 0.5020(5) 0.2630(3) 0.0678(15) Uani 0.706(8) 1 d . U P A 1
H15A H 0.2364 0.4330 0.2911 0.102 Uiso 0.706(8) 1 calc GR . P A 1
H15B H 0.3268 0.4907 0.2415 0.102 Uiso 0.706(8) 1 calc GR . P A 1
H15C H 0.1819 0.5106 0.2286 0.102 Uiso 0.706(8) 1 calc GR . P A 1
C14A C 0.3757(7) 0.6165(7) 0.3527(3) 0.085(2) Uani 0.706(8) 1 d . U P A 1
H14A H 0.3975 0.6992 0.3634 0.127 Uiso 0.706(8) 1 calc GR . P A 1
H14B H 0.4425 0.5785 0.3312 0.127 Uiso 0.706(8) 1 calc GR . P A 1
H14C H 0.3619 0.5738 0.3940 0.127 Uiso 0.706(8) 1 calc GR . P A 1
C8 C -0.0252(4) 0.8899(4) 0.5887(2) 0.0873(13) Uani 1 1 d . . . . .
H8A H -0.0552 0.9539 0.5585 0.131 Uiso 1 1 calc GR . . . .
H8B H 0.0578 0.9091 0.6080 0.131 Uiso 1 1 calc GR . . . .
H8C H -0.0797 0.8815 0.6248 0.131 Uiso 1 1 calc GR . . . .
C7 C 0.0270(4) 0.6718(4) 0.5971(2) 0.0954(15) Uani 1 1 d . . . . .
H7A H -0.0270 0.6619 0.6332 0.143 Uiso 1 1 calc GR . . . .
H7B H 0.1098 0.6920 0.6162 0.143 Uiso 1 1 calc GR . . . .
H7C H 0.0297 0.5976 0.5717 0.143 Uiso 1 1 calc GR . . . .
C12B C 0.2182(13) 0.6481(10) 0.3909(9) 0.081(5) Uani 0.294(8) 1 d D U P A 2
H12C H 0.1805 0.5738 0.4059 0.097 Uiso 0.294(8) 1 calc R . P A 2
H12D H 0.2738 0.6792 0.4285 0.097 Uiso 0.294(8) 1 calc R . P A 2
C13B C 0.296(2) 0.621(2) 0.3265(15) 0.089(7) Uani 0.294(8) 1 d . U P A 2
H13B H 0.3381 0.6955 0.3143 0.107 Uiso 0.294(8) 1 calc R . P A 2
C11B C 0.1210(15) 0.7370(15) 0.3718(8) 0.0406(13) Uani 0.294(8) 1 d D U P A 2
H11B H 0.0688 0.7045 0.3327 0.049 Uiso 0.294(8) 1 calc R . P A 2
C14B C 0.226(2) 0.575(2) 0.2671(13) 0.120(7) Uani 0.294(8) 1 d . U P A 2
H14D H 0.1780 0.5062 0.2791 0.180 Uiso 0.294(8) 1 calc GR . P A 2
H14E H 0.2820 0.5519 0.2339 0.180 Uiso 0.294(8) 1 calc GR . P A 2
H14F H 0.1704 0.6374 0.2482 0.180 Uiso 0.294(8) 1 calc GR . P A 2
C15B C 0.3830(17) 0.5455(14) 0.3611(12) 0.144(9) Uani 0.294(8) 1 d . U P A 2
H15D H 0.4657 0.5755 0.3560 0.216 Uiso 0.294(8) 1 calc GR . P A 2
H15E H 0.3749 0.4650 0.3427 0.216 Uiso 0.294(8) 1 calc GR . P A 2
H15F H 0.3689 0.5439 0.4087 0.216 Uiso 0.294(8) 1 calc GR . P A 2
C24B C 0.5021(8) 1.2853(8) 0.3536(4) 0.054(3) Uani 0.416(10) 1 d . . P B 2
H24B H 0.4120 1.2988 0.3439 0.065 Uiso 0.416(10) 1 calc R . P B 2
C25B C 0.5699(11) 1.3603(8) 0.3038(6) 0.071(3) Uani 0.416(10) 1 d . . P B 2
H25D H 0.6555 1.3711 0.3213 0.106 Uiso 0.416(10) 1 calc GR . P B 2
H25E H 0.5303 1.4381 0.2978 0.106 Uiso 0.416(10) 1 calc GR . P B 2
H25F H 0.5671 1.3192 0.2606 0.106 Uiso 0.416(10) 1 calc GR . P B 2
C23B C 0.5279(10) 1.1572(9) 0.3420(4) 0.055(2) Uani 0.416(10) 1 d . . P B 2
H23C H 0.6117 1.1370 0.3612 0.066 Uiso 0.416(10) 1 calc R . P B 2
H23D H 0.5223 1.1402 0.2934 0.066 Uiso 0.416(10) 1 calc R . P B 2
C26B C 0.541(2) 1.325(2) 0.4310(15) 0.098(10) Uani 0.416(10) 1 d . . P B 2
H26D H 0.6290 1.3125 0.4414 0.147 Uiso 0.416(10) 1 calc GR . P B 2
H26E H 0.4952 1.2774 0.4613 0.147 Uiso 0.416(10) 1 calc GR . P B 2
H26F H 0.5217 1.4095 0.4366 0.147 Uiso 0.416(10) 1 calc GR . P B 2

loop_
_atom_site_aniso_label
_atom_site_aniso_U_11
_atom_site_aniso_U_22
_atom_site_aniso_U_33
_atom_site_aniso_U_23
_atom_site_aniso_U_13
_atom_site_aniso_U_12
O1 0.094(2) 0.187(4) 0.0639(17) -0.010(2) 0.0435(15) -0.049(2)
O2 0.0628(14) 0.0707(14) 0.0623(14) 0.0121(11) 0.0060(11) -0.0070(11)
O3 0.0696(13) 0.0467(11) 0.0516(12) 0.0121(9) 0.0201(10) -0.0024(10)
O4 0.0705(14) 0.0733(14) 0.0460(11) -0.0046(10) 0.0139(10) -0.0188(12)
O5 0.0568(12) 0.0540(12) 0.0562(12) 0.0159(10) 0.0077(9) -0.0009(10)
O6 0.0655(14) 0.0644(13) 0.0511(12) 0.0077(10) 0.0151(10) -0.0008(11)
O7 0.0697(14) 0.0599(12) 0.0488(12) -0.0116(10) 0.0216(10) -0.0120(10)
C1 0.076(2) 0.0633(19) 0.0558(19) -0.0089(15) 0.0349(17) -0.0117(17)
C2 0.076(2) 0.0496(16) 0.0465(16) -0.0007(13) 0.0265(15) -0.0039(15)
C3 0.0622(18) 0.0373(14) 0.0521(16) 0.0032(12) 0.0202(14) 0.0034(13)
C4 0.0617(18) 0.0339(12) 0.0488(16) -0.0018(11) 0.0237(13) -0.0030(12)
C11A 0.050(3) 0.0365(17) 0.037(3) -0.007(2) 0.012(2) -0.005(2)
C16 0.0575(16) 0.0377(13) 0.0441(14) 0.0004(11) 0.0226(12) 0.0034(12)
C17 0.0507(15) 0.0430(14) 0.0458(14) 0.0045(12) 0.0180(12) 0.0063(12)
C18 0.0552(16) 0.0394(13) 0.0459(15) 0.0018(11) 0.0181(12) -0.0004(12)
C22 0.072(2) 0.0597(18) 0.0493(17) 0.0032(14) 0.0190(15) -0.0104(16)
C23A 0.059(4) 0.040(4) 0.046(3) 0.000(2) 0.010(3) -0.010(3)
C24A 0.054(4) 0.068(4) 0.058(4) -0.005(3) 0.016(3) -0.005(3)
C25A 0.060(6) 0.061(6) 0.089(7) -0.027(5) 0.025(5) 0.008(5)
C6 0.0632(18) 0.0468(15) 0.0569(18) -0.0071(13) 0.0283(14) -0.0064(14)
C10 0.099(3) 0.083(3) 0.091(3) 0.012(2) 0.049(2) 0.028(2)
C9 0.089(3) 0.083(2) 0.071(2) -0.0191(19) 0.036(2) -0.037(2)
C5 0.0697(19) 0.0377(13) 0.0491(17) -0.0068(12) 0.0253(14) -0.0051(13)
C26A 0.078(5) 0.078(5) 0.083(5) -0.020(4) 0.036(4) -0.029(4)
C19 0.0601(17) 0.0407(13) 0.0443(14) 0.0028(11) 0.0248(13) 0.0032(13)
C20 0.0610(17) 0.0487(15) 0.0373(13) 0.0017(12) 0.0178(12) 0.0029(13)
C21 0.0552(16) 0.0494(15) 0.0435(14) -0.0071(12) 0.0201(12) -0.0022(13)
C12A 0.059(3) 0.038(2) 0.054(3) -0.0050(18) 0.023(2) -0.0011(18)
C13A 0.054(4) 0.049(4) 0.054(3) 0.000(3) 0.022(3) -0.001(3)
C15A 0.072(3) 0.056(3) 0.079(3) -0.022(3) 0.027(3) 0.009(3)
C14A 0.082(4) 0.093(5) 0.078(4) -0.026(4) -0.001(3) 0.036(4)
C8 0.097(3) 0.087(3) 0.085(3) -0.042(2) 0.048(2) -0.023(2)
C7 0.111(3) 0.109(3) 0.072(3) 0.041(2) 0.038(2) 0.011(3)
C12B 0.091(9) 0.045(6) 0.113(11) 0.001(6) 0.052(9) -0.004(6)
C13B 0.078(16) 0.059(10) 0.135(18) -0.039(11) 0.040(11) 0.007(10)
C11B 0.050(3) 0.0365(17) 0.037(3) -0.007(2) 0.012(2) -0.005(2)
C14B 0.103(13) 0.117(16) 0.150(14) -0.078(14) 0.068(11) -0.045(12)
C15B 0.128(16) 0.077(12) 0.23(3) 0.040(15) 0.040(13) 0.028(12)
C24B 0.047(5) 0.064(6) 0.054(4) 0.009(4) 0.014(4) 0.001(4)
C25B 0.067(6) 0.058(5) 0.092(7) 0.017(5) 0.033(6) -0.009(5)
C23B 0.060(6) 0.054(5) 0.053(4) 0.004(4) 0.015(4) 0.010(4)
C26B 0.071(11) 0.089(12) 0.133(18) 0.032(11) 0.006(9) -0.024(9)

loop_
_atom_type_symbol
_atom_type_description
_atom_type_scat_dispersion_real
_atom_type_scat_dispersion_imag
_atom_type_scat_source
C C 0.0181 0.0091 'International Tables Vol C Tables 4.2.6.8 and 6.1.1.4'
H H 0.0000 0.0000 'International Tables Vol C Tables 4.2.6.8 and 6.1.1.4'
O O 0.0492 0.0322 'International Tables Vol C Tables 4.2.6.8 and 6.1.1.4'

loop_
_geom_angle_atom_site_label_1
_geom_angle_atom_site_label_2
_geom_angle_atom_site_label_3
_geom_angle
C19 O3 H3 109.5
C21 O4 H4 109.5
C17 O5 H5 109.5
C3 O6 H6 109.5
O1 C1 C2 118.5(3)
O1 C1 C6 119.4(3)
C2 C1 C6 122.1(3)
C1 C2 C3 113.7(3)
C1 C2 C8 108.6(3)
C1 C2 C7 107.9(3)
C3 C2 C8 110.1(3)
C3 C2 C7 106.7(3)
C8 C2 C7 109.8(3)
O6 C3 C2 110.4(3)
O6 C3 C4 123.6(3)
C4 C3 C2 125.9(3)
C3 C4 C11A 115.8(3)
C3 C4 C5 119.0(2)
C3 C4 C11B 132.2(7)
C5 C4 C11A 125.1(3)
C5 C4 C11B 108.8(6)
C4 C11A H11A 105.6
C4 C11A C12A 112.7(4)
C16 C11A C4 114.3(4)
C16 C11A H11A 105.6
C16 C11A C12A 112.1(4)
C12A C11A H11A 105.6
C17 C16 C11A 115.8(3)
C17 C16 C21 116.3(2)
C17 C16 C11B 132.0(6)
C21 C16 C11A 127.9(3)
C21 C16 C11B 111.7(6)
O5 C17 C16 117.0(2)
O5 C17 C18 118.7(3)
C16 C17 C18 124.3(3)
C17 C18 C22 118.8(3)
C19 C18 C17 115.8(3)
C19 C18 C22 125.4(2)
O2 C22 C18 120.1(3)
O2 C22 C23A 121.4(4)
O2 C22 C23B 108.9(5)
C18 C22 C23A 117.6(4)
C18 C22 C23B 127.9(4)
C22 C23A H23A 109.0
C22 C23A H23B 109.0
H23A C23A H23B 107.8
C24A C23A C22 112.9(5)
C24A C23A H23A 109.0
C24A C23A H23B 109.0
C23A C24A H24A 109.5
C23A C24A C26A 109.3(6)
C25A C24A C23A 111.1(9)
C25A C24A H24A 109.5
C25A C24A C26A 108.0(8)
C26A C24A H24A 109.5
C24A C25A H25A 109.5
C24A C25A H25B 109.5
C24A C25A H25C 109.5
H25A C25A H25B 109.5
H25A C25A H25C 109.5
H25B C25A H25C 109.5
C1 C6 C10 107.6(3)
C1 C6 C9 108.2(3)
C1 C6 C5 113.9(3)
C10 C6 C5 107.7(3)
C9 C6 C10 110.6(3)
C9 C6 C5 108.8(2)
C6 C10 H10A 109.5
C6 C10 H10B 109.5
C6 C10 H10C 109.5
H10A C10 H10B 109.5
H10A C10 H10C 109.5
H10B C10 H10C 109.5
C6 C9 H9A 109.5
C6 C9 H9B 109.5
C6 C9 H9C 109.5
H9A C9 H9B 109.5
H9A C9 H9C 109.5
H9B C9 H9C 109.5
O7 C5 C4 120.9(3)
O7 C5 C6 116.4(3)
C4 C5 C6 122.7(3)
C24A C26A H26A 109.5
C24A C26A H26B 109.5
C24A C26A H26C 109.5
H26A C26A H26B 109.5
H26A C26A H26C 109.5
H26B C26A H26C 109.5
O3 C19 C18 118.6(3)
O3 C19 C20 120.1(3)
C20 C19 C18 121.2(2)
C19 C20 H20 119.7
C19 C20 C21 120.6(3)
C21 C20 H20 119.7
O4 C21 C16 122.9(3)
O4 C21 C20 115.4(3)
C16 C21 C20 121.7(3)
C11A C12A H12A 108.8
C11A C12A H12B 108.8
H12A C12A H12B 107.7
C13A C12A C11A 113.8(5)
C13A C12A H12A 108.8
C13A C12A H12B 108.8
C12A C13A H13A 106.3
C12A C13A C15A 111.2(6)
C15A C13A H13A 106.3
C14A C13A C12A 113.2(6)
C14A C13A H13A 106.3
C14A C13A C15A 112.9(7)
C13A C15A H15A 109.5
C13A C15A H15B 109.5
C13A C15A H15C 109.5
H15A C15A H15B 109.5
H15A C15A H15C 109.5
H15B C15A H15C 109.5
C13A C14A H14A 109.5
C13A C14A H14B 109.5
C13A C14A H14C 109.5
H14A C14A H14B 109.5
H14A C14A H14C 109.5
H14B C14A H14C 109.5
C2 C8 H8A 109.5
C2 C8 H8B 109.5
C2 C8 H8C 109.5
H8A C8 H8B 109.5
H8A C8 H8C 109.5
H8B C8 H8C 109.5
C2 C7 H7A 109.5
C2 C7 H7B 109.5
C2 C7 H7C 109.5
H7A C7 H7B 109.5
H7A C7 H7C 109.5
H7B C7 H7C 109.5
H12C C12B H12D 108.2
C13B C12B H12C 109.8
C13B C12B H12D 109.8
C11B C12B H12C 109.8
C11B C12B H12D 109.8
C11B C12B C13B 109.4(15)
C12B C13B H13B 108.5
C14B C13B C12B 116(2)
C14B C13B H13B 108.5
C15B C13B C12B 95.7(19)
C15B C13B H13B 108.5
C15B C13B C14B 119(2)
C4 C11B C16 111.5(11)
C4 C11B H11B 107.8
C16 C11B H11B 107.8
C12B C11B C4 110.1(12)
C12B C11B C16 111.7(12)
C12B C11B H11B 107.8
C13B C14B H14D 109.5
C13B C14B H14E 109.5
C13B C14B H14F 109.5
H14D C14B H14E 109.5
H14D C14B H14F 109.5
H14E C14B H14F 109.5
C13B C15B H15D 109.5
C13B C15B H15E 109.5
C13B C15B H15F 109.5
H15D C15B H15E 109.5
H15D C15B H15F 109.5
H15E C15B H15F 109.5
C25B C24B H24B 108.3
C25B C24B C26B 111.3(12)
C23B C24B H24B 108.3
C23B C24B C25B 108.6(7)
C23B C24B C26B 112.0(10)
C26B C24B H24B 108.3
C24B C25B H25D 109.5
C24B C25B H25E 109.5
C24B C25B H25F 109.5
H25D C25B H25E 109.5
H25D C25B H25F 109.5
H25E C25B H25F 109.5
C22 C23B H23C 110.1
C22 C23B H23D 110.1
C24B C23B C22 108.0(8)
C24B C23B H23C 110.1
C24B C23B H23D 110.1
H23C C23B H23D 108.4
C24B C26B H26D 109.5
C24B C26B H26E 109.5
C24B C26B H26F 109.5
H26D C26B H26E 109.5
H26D C26B H26F 109.5
H26E C26B H26F 109.5

loop_
_geom_bond_atom_site_label_1
_geom_bond_atom_site_label_2
_geom_bond_distance
O1 C1 1.209(4)
O2 C22 1.250(4)
O3 H3 0.8400
O3 C19 1.361(3)
O4 H4 0.8400
O4 C21 1.343(4)
O5 H5 0.8400
O5 C17 1.366(3)
O6 H6 0.8400
O6 C3 1.332(4)
O7 C5 1.247(4)
C1 C2 1.506(5)
C1 C6 1.518(5)
C2 C3 1.506(4)
C2 C8 1.529(5)
C2 C7 1.554(5)
C3 C4 1.362(4)
C4 C11A 1.549(7)
C4 C5 1.435(5)
C4 C11B 1.548(18)
C11A H11A 1.0000
C11A C16 1.529(7)
C11A C12A 1.565(7)
C16 C17 1.395(4)
C16 C21 1.398(4)
C16 C11B 1.581(18)
C17 C18 1.425(4)
C18 C22 1.458(5)
C18 C19 1.420(4)
C22 C23A 1.541(7)
C22 C23B 1.516(9)
C23A H23A 0.9900
C23A H23B 0.9900
C23A C24A 1.505(9)
C24A H24A 1.0000
C24A C25A 1.483(14)
C24A C26A 1.529(9)
C25A H25A 0.9800
C25A H25B 0.9800
C25A H25C 0.9800
C6 C10 1.525(5)
C6 C9 1.525(5)
C6 C5 1.529(4)
C10 H10A 0.9800
C10 H10B 0.9800
C10 H10C 0.9800
C9 H9A 0.9800
C9 H9B 0.9800
C9 H9C 0.9800
C26A H26A 0.9800
C26A H26B 0.9800
C26A H26C 0.9800
C19 C20 1.370(4)
C20 H20 0.9500
C20 C21 1.399(4)
C12A H12A 0.9900
C12A H12B 0.9900
C12A C13A 1.522(9)
C13A H13A 1.0000
C13A C15A 1.521(10)
C13A C14A 1.502(9)
C15A H15A 0.9800
C15A H15B 0.9800
C15A H15C 0.9800
C14A H14A 0.9800
C14A H14B 0.9800
C14A H14C 0.9800
C8 H8A 0.9800
C8 H8B 0.9800
C8 H8C 0.9800
C7 H7A 0.9800
C7 H7B 0.9800
C7 H7C 0.9800
C12B H12C 0.9900
C12B H12D 0.9900
C12B C13B 1.64(3)
C12B C11B 1.486(19)
C13B H13B 1.0000
C13B C14B 1.45(3)
C13B C15B 1.41(2)
C11B H11B 1.0000
C14B H14D 0.9800
C14B H14E 0.9800
C14B H14F 0.9800
C15B H15D 0.9800
C15B H15E 0.9800
C15B H15F 0.9800
C24B H24B 1.0000
C24B C25B 1.545(11)
C24B C23B 1.490(14)
C24B C26B 1.64(3)
C25B H25D 0.9800
C25B H25E 0.9800
C25B H25F 0.9800
C23B H23C 0.9900
C23B H23D 0.9900
C26B H26D 0.9800
C26B H26E 0.9800
C26B H26F 0.9800

loop_
_twin_individual_id
_twin_individual_mass_fraction_refined
1 0.9334(6)
2 0.0666(6)
